data_2014379
loop_
_publ_author_name
'Charlier, Caroline'
'Delayen, Aurelie'
'Norberg, Bernadette'
'H\'enichart, Jean-Pierre'
'Wouters, Johan'

_publ_section_title
;(2<i>RS</i>,5<i>SR</i>,6<i>SR</i>)-Methyl
 4-{<i>cis</i>-2-[3-fluoro-5-(4-methoxy-3,4,5,6-tetrahydro-2<i>H</i>-pyran-4-yl)phenoxymethyl]-6-hydroxy-3-phenylmorpholino}benzenesulfinate
;
_journal_coeditor_code SF1022
_journal_issue 2
_journal_name_full 'Acta Crystallographica Section C'
_journal_page_first o92
_journal_page_last o94
_journal_paper_doi 10.1107/S0108270106001065
_journal_volume 62
_journal_year 2006
_chemical_formula_iupac 'C30 H34 F N O7 S'
_chemical_formula_moiety 'C30 H34 F N O7 S'
_chemical_formula_sum 'C30 H34 F N O7 S'
_chemical_formula_weight 571.64
_chemical_name_systematic
;
Methyl 4-{cis-2-[3-fluoro-5-(4-methoxy-3,4,5,6-tetrahydro-2H-pyran-
4-yl)phenoxymethyl]-6-hydroxy-3-phenylmorpholino}benzenesulfinate
;
_space_group_IT_number 14
_symmetry_cell_setting monoclinic
_symmetry_space_group_name_Hall '-P 2ybc'
_symmetry_space_group_name_H-M 'P 1 21/c 1'
_atom_sites_solution_hydrogens geom
_atom_sites_solution_primary direct
_atom_sites_solution_secondary difmap
_audit_creation_method SHELXL97
_cell_angle_alpha 90.00
_cell_angle_beta 95.479(10)
_cell_angle_gamma 90.00
_cell_formula_units_Z 4
_cell_length_a 7.151(3)
_cell_length_b 21.430(4)
_cell_length_c 18.274(3)
_cell_measurement_reflns_used 21
_cell_measurement_temperature 293(2)
_cell_measurement_theta_max 29.9
_cell_measurement_theta_min 20.0
_cell_volume 2787.6(14)
_computing_cell_refinement 'CAD-4 MACH3'
_computing_data_collection 'CAD-4 MACH3 (Nonius, 2000)'
_computing_data_reduction 'HELENA (Spek, 1997)'
_computing_molecular_graphics 'PLATON (Spek, 2003)'
_computing_publication_material 'enCIFer (Allen <i>et al.</i>,  2004)'
_computing_structure_refinement 'SHELXL97 (Sheldrick, 1997)'
_computing_structure_solution 'SIR97 (Altomare <i>et al.</i>,  1999)'
_diffrn_ambient_temperature 293(2)
_diffrn_measured_fraction_theta_full 0.998
_diffrn_measured_fraction_theta_max 0.998
_diffrn_measurement_device_type 'Enraf--Nonius CAD-4'
_diffrn_measurement_method \q/2\q
_diffrn_radiation_monochromator graphite
_diffrn_radiation_type CuK\a
_diffrn_radiation_wavelength 1.54178
_diffrn_reflns_av_R_equivalents 0.0367
_diffrn_reflns_av_sigmaI/netI 0.0383
_diffrn_reflns_limit_h_max 0
_diffrn_reflns_limit_h_min -8
_diffrn_reflns_limit_k_max 0
_diffrn_reflns_limit_k_min -26
_diffrn_reflns_limit_l_max 22
_diffrn_reflns_limit_l_min -22
_diffrn_reflns_number 6196
_diffrn_reflns_theta_full 75.18
_diffrn_reflns_theta_max 75.18
_diffrn_reflns_theta_min 3.19
_diffrn_standards_decay_% 4
_diffrn_standards_interval_count 200
_diffrn_standards_number 3
_exptl_absorpt_coefficient_mu 1.505
_exptl_absorpt_correction_T_max 0.9151
_exptl_absorpt_correction_T_min 0.5843
_exptl_absorpt_correction_type analytical
_exptl_absorpt_process_details '(de Meulenaer & Tompa, 1965)'
_exptl_crystal_colour colourless
_exptl_crystal_density_diffrn 1.362
_exptl_crystal_density_method 'not measured'
_exptl_crystal_description Needle
_exptl_crystal_F_000 1208
_exptl_crystal_size_max 0.40
_exptl_crystal_size_mid 0.08
_exptl_crystal_size_min 0.06
_refine_diff_density_max 0.999
_refine_diff_density_min -0.446
_refine_ls_extinction_method none
_refine_ls_goodness_of_fit_ref 1.035
_refine_ls_hydrogen_treatment constr
_refine_ls_matrix_type full
_refine_ls_number_parameters 351
_refine_ls_number_reflns 5730
_refine_ls_number_restraints 57
_refine_ls_restrained_S_all 1.040
_refine_ls_R_factor_all 0.0901
_refine_ls_R_factor_gt 0.0605
_refine_ls_shift/su_max 0.000
_refine_ls_shift/su_mean 0.000
_refine_ls_structure_factor_coef Fsqd
_refine_ls_weighting_details 'calc w = 1/[\s^2^(Fo^2^)+(0.0848P)^2^+2.272P] where P=(Fo^2^+2Fc^2^)/3'
_refine_ls_weighting_scheme calc
_refine_ls_wR_factor_gt 0.1591
_refine_ls_wR_factor_ref 0.1763
_reflns_number_gt 4215
_reflns_number_total 5730
_reflns_threshold_expression I>2\s(I)
_cod_data_source_file sf1022.cif
_cod_data_source_block I
_cod_depositor_comments
;
The following automatic conversions were performed:
'_symmetry_cell_setting' value 'Monoclinic' changed to 'monoclinic'
according to '/home/saulius/struct/CIF-dictionaries/cif_core.dic'
dictionary named 'cif_core.dic' version 2.4.1 from 2010-06-29.

Automatic conversion script
Id: cif_fix_enum 1527 2010-12-29 10:47:43Z saulius 

The following automatic conversions were performed:

'_symmetry_cell_setting' value 'Monoclinic' changed to 'monoclinic'
according to /home/saulius/struct/CIF-dictionaries/cif_core.dic
dictionary named 'cif_core.dic' version 2.4.1 from 2010-06-29.

Automatic conversion script
Id: cif_fix_values 1715 2011-07-08 13:25:40Z adriana 
;
_cod_original_sg_symbol_H-M 'P 21/c'
_cod_database_code 2014379
_cod_database_fobs_code 2014379

loop_
_symmetry_equiv_pos_as_xyz
'x, y, z'
'-x, y+1/2, -z+1/2'
'-x, -y, -z'
'x, -y+1/2, z+1/2'

loop_
_atom_site_label
_atom_site_fract_x
_atom_site_fract_y
_atom_site_fract_z
_atom_site_U_iso_or_equiv
_atom_site_adp_type
_atom_site_calc_flag
_atom_site_refinement_flags
_atom_site_occupancy
_atom_site_disorder_assembly
_atom_site_disorder_group
_atom_site_type_symbol
N4 0.9139(3) 0.20280(11) 0.34146(11) 0.0353(5) Uani d . 1 . . N
C5 0.8395(4) 0.17922(14) 0.40955(13) 0.0369(5) Uani d U 1 . . C
H5 0.7112 0.1954 0.4094 0.044 Uiso calc R 1 . . H
C6 0.9542(4) 0.20831(13) 0.47663(13) 0.0345(5) Uani d U 1 . . C
H6 0.9257 0.2530 0.4781 0.041 Uiso calc R 1 . . H
O1 1.1499(3) 0.20078(9) 0.47283(9) 0.0378(4) Uani d . 1 . . O
C3 1.1176(4) 0.20880(15) 0.34106(14) 0.0422(7) Uani d U 1 . . C
H3A 1.1452 0.2356 0.3007 0.051 Uiso calc R 1 . . H
H3B 1.1714 0.1681 0.3332 0.051 Uiso calc R 1 . . H
C2 1.2069(4) 0.23569(15) 0.41243(14) 0.0408(6) Uani d U 1 . . C
H2 1.1707 0.2796 0.4168 0.049 Uiso calc R 1 . . H
O7 1.3970(3) 0.23082(12) 0.41284(12) 0.0593(6) Uani d U 1 . . O
H7 1.4479 0.2510 0.4473 0.077 Uiso calc R 1 . . H
C8 0.8095(4) 0.18955(12) 0.27494(13) 0.0340(5) Uani d U 1 . . C
C9 0.8938(4) 0.18135(15) 0.20944(15) 0.0434(6) Uani d U 1 . . C
H9 1.0236 0.1847 0.2101 0.052 Uiso calc R 1 . . H
C10 0.7881(4) 0.16836(14) 0.14399(15) 0.0432(6) Uani d U 1 . . C
H10 0.8467 0.1627 0.1012 0.052 Uiso calc R 1 . . H
C11 0.5950(4) 0.16371(12) 0.14217(13) 0.0359(5) Uani d U 1 . . C
C12 0.5083(4) 0.17306(14) 0.20582(15) 0.0398(6) Uani d U 1 . . C
H12 0.3782 0.1707 0.2044 0.048 Uiso calc R 1 . . H
C13 0.6132(4) 0.18585(14) 0.27128(14) 0.0392(6) Uani d U 1 . . C
H13 0.5529 0.1921 0.3136 0.047 Uiso calc R 1 . . H
S14 0.45661(11) 0.14759(3) 0.06007(4) 0.0414(2) Uani d . 1 . . S
O15 0.5469(3) 0.17464(11) 0.00039(11) 0.0553(6) Uani d . 1 . . O
O16 0.2660(3) 0.16510(12) 0.06801(13) 0.0622(7) Uani d . 1 . . O
C17 0.4646(5) 0.06656(15) 0.04832(18) 0.0573(9) Uani d . 1 . . C
H17A 0.4076 0.0464 0.0875 0.086 Uiso calc R 1 . . H
H17B 0.5930 0.0533 0.0489 0.086 Uiso calc R 1 . . H
H17C 0.3975 0.0555 0.0021 0.086 Uiso calc R 1 . . H
C18 0.8252(5) 0.10845(15) 0.41168(14) 0.0465(5) Uani d U 1 . . C
C19 0.9788(5) 0.06965(16) 0.40681(19) 0.0564(5) Uani d U 1 . . C
H19 1.0963 0.0870 0.4022 0.068 Uiso calc R 1 . . H
C20 0.9594(7) 0.00528(19) 0.4087(2) 0.0747(7) Uani d U 1 . . C
H20 1.0638 -0.0203 0.4063 0.090 Uiso calc R 1 . . H
C21 0.7871(7) -0.02040(17) 0.4140(2) 0.0736(9) Uani d U 1 . . C
H21 0.7739 -0.0636 0.4136 0.088 Uiso calc R 1 . . H
C22 0.6343(7) 0.01619(18) 0.4197(2) 0.0747(7) Uani d U 1 . . C
H22 0.5178 -0.0021 0.4238 0.090 Uiso calc R 1 . . H
C23 0.6513(5) 0.08162(16) 0.41960(19) 0.0564(5) Uani d U 1 . . C
H23 0.5472 0.1067 0.4248 0.068 Uiso calc R 1 . . H
C24 0.9162(4) 0.17935(14) 0.54926(14) 0.0376(6) Uani d U 1 . . C
H24A 0.9484 0.1354 0.5497 0.045 Uiso calc R 1 . . H
H24B 0.9916 0.1997 0.5893 0.045 Uiso calc R 1 . . H
O25 0.7225(3) 0.18689(10) 0.55789(10) 0.0419(5) Uani d . 1 . . O
C26 0.6599(4) 0.16662(12) 0.62224(14) 0.0353(5) Uani d U 1 . . C
C27 0.4738(4) 0.18140(13) 0.63001(15) 0.0395(5) Uani d U 1 . . C
H27 0.3987 0.2021 0.5933 0.047 Uiso calc R 1 . . H
C28 0.4063(4) 0.16374(15) 0.69526(17) 0.0448(6) Uani d U 1 . . C
C29 0.5088(4) 0.13206(15) 0.75031(17) 0.0462(6) Uani d U 1 . . C
H29 0.4562 0.1216 0.7933 0.055 Uiso calc R 1 . . H
C30 0.6934(4) 0.11575(13) 0.74076(14) 0.0377(5) Uani d U 1 . . C
C31 0.7696(4) 0.13417(13) 0.67672(14) 0.0364(5) Uani d U 1 . . C
H31 0.8940 0.1248 0.6704 0.044 Uiso calc R 1 . . H
F32 0.2256(3) 0.18026(11) 0.70522(11) 0.0676(6) Uani d . 1 . . F
C33 0.8038(4) 0.07769(14) 0.80086(15) 0.0418(5) Uani d U 1 . . C
C34 0.9975(5) 0.05715(19) 0.78224(18) 0.0594(8) Uani d U 1 . . C
H34A 1.0689 0.0934 0.7695 0.071 Uiso calc R 1 . . H
H34B 0.9844 0.0295 0.7400 0.071 Uiso calc R 1 . . H
C35 1.1031(7) 0.0234(2) 0.8473(2) 0.0837(14) Uani d U 1 . . C
H35A 1.0345 -0.0139 0.8584 0.100 Uiso calc R 1 . . H
H35B 1.2257 0.0107 0.8341 0.100 Uiso calc R 1 . . H
O36 1.1256(4) 0.06187(17) 0.91054(15) 0.0864(10) Uani d . 1 . . O
C37 0.9473(6) 0.0792(2) 0.93276(19) 0.0712(11) Uani d U 1 . . C
H37A 0.9658 0.1055 0.9761 0.085 Uiso calc R 1 . . H
H37B 0.8810 0.0420 0.9459 0.085 Uiso calc R 1 . . H
C38 0.8287(5) 0.11381(17) 0.87316(16) 0.0555(8) Uani d U 1 . . C
H38A 0.8870 0.1537 0.8648 0.067 Uiso calc R 1 . . H
H38B 0.7061 0.1220 0.8897 0.067 Uiso calc R 1 . . H
O39 0.6920(4) 0.02433(11) 0.81732(12) 0.0593(6) Uani d . 1 . . O
C40 0.6489(9) -0.0176(2) 0.7584(3) 0.1030(19) Uani d . 1 . . C
H40A 0.6201 0.0055 0.7138 0.154 Uiso calc R 1 . . H
H40B 0.5423 -0.0425 0.7681 0.154 Uiso calc R 1 . . H
H40C 0.7548 -0.0443 0.7535 0.154 Uiso calc R 1 . . H

loop_
_atom_site_aniso_label
_atom_site_aniso_U_11
_atom_site_aniso_U_22
_atom_site_aniso_U_33
_atom_site_aniso_U_12
_atom_site_aniso_U_13
_atom_site_aniso_U_23
N4 0.0298(12) 0.0513(13) 0.0244(10) -0.0024(10) -0.0002(8) 0.0014(9)
C5 0.0293(13) 0.0567(10) 0.0241(9) -0.0005(8) 0.0000(9) 0.0036(10)
C6 0.0328(14) 0.0438(13) 0.0264(10) 0.0054(10) -0.0005(9) 0.0016(9)
O1 0.0331(10) 0.0498(11) 0.0294(9) 0.0033(8) -0.0025(7) -0.0008(8)
C3 0.0384(16) 0.0581(18) 0.0299(12) -0.0088(13) 0.0017(11) 0.0002(11)
C2 0.0355(11) 0.0517(16) 0.0340(12) -0.0041(12) -0.0019(11) -0.0019(11)
O7 0.0386(10) 0.0884(18) 0.0504(12) -0.0031(11) 0.0021(10) -0.0225(12)
C8 0.0363(10) 0.0376(13) 0.0271(9) -0.0009(11) -0.0024(8) 0.0024(10)
C9 0.0343(11) 0.0623(18) 0.0332(11) -0.0013(13) 0.0017(8) -0.0030(12)
C10 0.0445(11) 0.0562(17) 0.0287(10) -0.0002(13) 0.0029(9) -0.0030(12)
C11 0.0433(11) 0.0361(13) 0.0265(9) 0.0008(11) -0.0063(9) 0.0000(10)
C12 0.0344(11) 0.0498(15) 0.0340(11) -0.0006(12) -0.0028(7) -0.0015(11)
C13 0.0362(10) 0.0536(16) 0.0275(9) 0.0029(12) 0.0012(9) -0.0020(11)
S14 0.0511(4) 0.0397(4) 0.0303(3) 0.0031(3) -0.0112(3) -0.0017(3)
O15 0.0752(17) 0.0556(13) 0.0323(10) -0.0021(11) -0.0090(10) 0.0044(9)
O16 0.0520(14) 0.0792(17) 0.0511(13) 0.0129(12) -0.0170(10) -0.0125(12)
C17 0.079(2) 0.0413(16) 0.0475(17) -0.0046(16) -0.0150(16) -0.0061(13)
C18 0.0574(13) 0.0586(10) 0.0219(11) -0.0071(8) -0.0054(11) -0.0009(10)
C19 0.0624(12) 0.0506(8) 0.0553(13) -0.0060(7) 0.0005(11) 0.0047(10)
C20 0.1038(19) 0.0502(9) 0.0672(16) -0.0124(8) -0.0070(15) 0.0043(12)
C21 0.108(2) 0.0372(13) 0.072(2) -0.0143(9) -0.014(2) -0.0031(16)
C22 0.1038(19) 0.0502(9) 0.0672(16) -0.0124(8) -0.0070(15) 0.0043(12)
C23 0.0624(12) 0.0506(8) 0.0553(13) -0.0060(7) 0.0005(11) 0.0047(10)
C24 0.0382(15) 0.0485(15) 0.0255(9) 0.0072(12) -0.0003(10) 0.0026(10)
O25 0.0392(11) 0.0568(12) 0.0298(9) 0.0082(9) 0.0036(8) 0.0102(8)
C26 0.0405(12) 0.0352(13) 0.0298(11) -0.0026(10) 0.0013(9) 0.0000(9)
C27 0.0380(11) 0.0400(14) 0.0392(11) -0.0019(10) -0.0038(10) 0.0033(10)
C28 0.0343(13) 0.0546(17) 0.0455(13) -0.0032(11) 0.0039(9) 0.0006(12)
C29 0.0428(12) 0.0581(18) 0.0385(12) -0.0055(12) 0.0077(9) 0.0068(11)
C30 0.0410(11) 0.0399(14) 0.0316(9) -0.0061(10) 0.0006(8) 0.0012(9)
C31 0.0368(12) 0.0420(14) 0.0298(10) -0.0003(10) 0.0007(8) 0.0007(9)
F32 0.0378(11) 0.1016(17) 0.0649(12) 0.0112(10) 0.0123(9) 0.0152(11)
C33 0.0487(13) 0.0452(15) 0.0307(9) -0.0077(11) -0.0005(9) 0.0043(8)
C34 0.0585(17) 0.077(2) 0.0420(15) 0.0160(15) 0.0030(12) 0.0200(14)
C35 0.081(3) 0.116(4) 0.052(2) 0.034(2) -0.0026(19) 0.030(2)
O36 0.0638(18) 0.134(3) 0.0560(16) -0.0041(17) -0.0201(13) 0.0216(17)
C37 0.078(3) 0.098(3) 0.0351(14) -0.009(2) -0.0121(15) 0.0027(16)
C38 0.066(2) 0.064(2) 0.0346(11) -0.0127(15) -0.0055(11) -0.0046(11)
O39 0.0774(17) 0.0554(13) 0.0425(12) -0.0217(12) -0.0081(11) 0.0133(10)
C40 0.166(5) 0.058(2) 0.077(3) -0.039(3) -0.029(3) 0.000(2)

loop_
_atom_type_symbol
_atom_type_description
_atom_type_scat_dispersion_real
_atom_type_scat_dispersion_imag
_atom_type_scat_source
C C 0.0181 0.0091 'International Tables Vol C Tables 4.2.6.8 and 6.1.1.4'
H H 0.0000 0.0000 'International Tables Vol C Tables 4.2.6.8 and 6.1.1.4'
F F 0.0727 0.0534 'International Tables Vol C Tables 4.2.6.8 and 6.1.1.4'
N N 0.0311 0.0180 'International Tables Vol C Tables 4.2.6.8 and 6.1.1.4'
O O 0.0492 0.0322 'International Tables Vol C Tables 4.2.6.8 and 6.1.1.4'
S S 0.3331 0.5567 'International Tables Vol C Tables 4.2.6.8 and 6.1.1.4'

loop_
_exptl_crystal_face_index_h
_exptl_crystal_face_index_k
_exptl_crystal_face_index_l
_exptl_crystal_face_perp_dist
1 0 0 .20
-1 0 0 .20
0 1 0 .04
0 -1 0 .004
0 0 1 .03
0 0 -1 .03
0 -1 1 .025
0 1 -1 .025

loop_
_geom_angle_atom_site_label_1
_geom_angle_atom_site_label_2
_geom_angle_atom_site_label_3
_geom_angle
C8 N4 C3 117.7(2)
C8 N4 C5 117.1(2)
C3 N4 C5 118.0(2)
N4 C5 C18 113.0(2)
N4 C5 C6 108.8(2)
C18 C5 C6 114.5(2)
N4 C5 H5 106.7
C18 C5 H5 106.7
C6 C5 H5 106.7
O1 C6 C24 104.9(2)
O1 C6 C5 111.6(2)
C24 C6 C5 113.9(2)
O1 C6 H6 108.7
C24 C6 H6 108.7
C5 C6 H6 108.7
C6 O1 C2 109.56(19)
N4 C3 C2 111.6(2)
N4 C3 H3A 109.3
C2 C3 H3A 109.3
N4 C3 H3B 109.3
C2 C3 H3B 109.3
H3A C3 H3B 108.0
O7 C2 O1 108.3(2)
O7 C2 C3 108.3(2)
O1 C2 C3 109.9(2)
O7 C2 H2 110.1
O1 C2 H2 110.1
C3 C2 H2 110.1
C2 O7 H7 109.5
N4 C8 C13 120.3(2)
N4 C8 C9 122.1(2)
C13 C8 C9 117.6(2)
C10 C9 C8 121.3(3)
C10 C9 H9 119.3
C8 C9 H9 119.3
C9 C10 C11 119.9(3)
C9 C10 H10 120.0
C11 C10 H10 120.0
C10 C11 C12 119.8(2)
C10 C11 S14 121.1(2)
C12 C11 S14 119.1(2)
C13 C12 C11 120.6(3)
C13 C12 H12 119.7
C11 C12 H12 119.7
C12 C13 C8 120.8(3)
C12 C13 H13 119.6
C8 C13 H13 119.6
O16 S14 O15 118.05(15)
O16 S14 C11 109.06(14)
O15 S14 C11 108.15(13)
O16 S14 C17 108.30(18)
O15 S14 C17 106.49(16)
C11 S14 C17 106.16(14)
S14 C17 H17A 109.5
S14 C17 H17B 109.5
H17A C17 H17B 109.5
S14 C17 H17C 109.5
H17A C17 H17C 109.5
H17B C17 H17C 109.5
C19 C18 C23 118.7(3)
C19 C18 C5 122.7(3)
C23 C18 C5 118.6(3)
C20 C19 C18 120.8(4)
C20 C19 H19 119.6
C18 C19 H19 119.6
C21 C20 C19 119.8(4)
C21 C20 H20 120.1
C19 C20 H20 120.1
C22 C21 C20 120.8(4)
C22 C21 H21 119.6
C20 C21 H21 119.6
C21 C22 C23 120.3(4)
C21 C22 H22 119.8
C23 C22 H22 119.8
C18 C23 C22 119.4(4)
C18 C23 H23 120.3
C22 C23 H23 120.3
O25 C24 C6 108.0(2)
O25 C24 H24A 110.1
C6 C24 H24A 110.1
O25 C24 H24B 110.1
C6 C24 H24B 110.1
H24A C24 H24B 108.4
C26 O25 C24 117.6(2)
O25 C26 C27 114.3(2)
O25 C26 C31 124.4(3)
C27 C26 C31 121.4(2)
C28 C27 C26 116.3(3)
C28 C27 H27 121.9
C26 C27 H27 121.9
C29 C28 F32 118.5(3)
C29 C28 C27 124.4(3)
F32 C28 C27 117.1(3)
C28 C29 C30 118.7(3)
C28 C29 H29 120.7
C30 C29 H29 120.7
C29 C30 C31 119.0(3)
C29 C30 C33 118.4(2)
C31 C30 C33 122.6(3)
C26 C31 C30 120.2(3)
C26 C31 H31 119.9
C30 C31 H31 119.9
O39 C33 C34 110.6(3)
O39 C33 C30 108.4(2)
C34 C33 C30 114.4(2)
O39 C33 C38 104.0(2)
C34 C33 C38 107.9(3)
C30 C33 C38 111.2(3)
C33 C34 C35 110.8(3)
C33 C34 H34A 109.5
C35 C34 H34A 109.5
C33 C34 H34B 109.5
C35 C34 H34B 109.5
H34A C34 H34B 108.1
O36 C35 C34 111.6(4)
O36 C35 H35A 109.3
C34 C35 H35A 109.3
O36 C35 H35B 109.3
C34 C35 H35B 109.3
H35A C35 H35B 108.0
C35 O36 C37 110.5(3)
O36 C37 C38 112.3(3)
O36 C37 H37A 109.1
C38 C37 H37A 109.1
O36 C37 H37B 109.1
C38 C37 H37B 109.1
H37A C37 H37B 107.9
C37 C38 C33 112.7(3)
C37 C38 H38A 109.0
C33 C38 H38A 109.0
C37 C38 H38B 109.0
C33 C38 H38B 109.0
H38A C38 H38B 107.8
C40 O39 C33 115.5(3)
O39 C40 H40A 109.5
O39 C40 H40B 109.5
H40A C40 H40B 109.5
O39 C40 H40C 109.5
H40A C40 H40C 109.5
H40B C40 H40C 109.5

loop_
_geom_bond_atom_site_label_1
_geom_bond_atom_site_label_2
_geom_bond_site_symmetry_2
_geom_bond_distance
_geom_bond_publ_flag
N4 C8 . 1.394(3) ?
N4 C3 . 1.463(4) ?
N4 C5 . 1.488(3) ?
C5 C18 . 1.521(4) ?
C5 C6 . 1.540(3) ?
C5 H5 . 0.9800 ?
C6 O1 . 1.418(3) ?
C6 C24 . 1.513(4) ?
C6 H6 . 0.9800 ?
O1 C2 . 1.425(3) ?
C3 C2 . 1.510(4) ?
C3 H3A . 0.9700 ?
C3 H3B . 0.9700 ?
C2 O7 . 1.363(4) ?
C2 H2 . 0.9800 ?
O7 H7 . 0.8200 ?
C8 C13 . 1.401(4) ?
C8 C9 . 1.402(4) ?
C9 C10 . 1.381(4) ?
C9 H9 . 0.9300 ?
C10 C11 . 1.381(4) ?
C10 H10 . 0.9300 ?
C11 C12 . 1.384(4) ?
C11 S14 . 1.751(3) ?
C12 C13 . 1.377(4) ?
C12 H12 . 0.9300 ?
C13 H13 . 0.9300 ?
S14 O16 . 1.435(3) ?
S14 O15 . 1.441(2) ?
S14 C17 . 1.751(3) ?
C17 H17A . 0.9600 ?
C17 H17B . 0.9600 ?
C17 H17C . 0.9600 ?
C18 C19 . 1.387(5) ?
C18 C23 . 1.390(5) ?
C19 C20 . 1.387(5) ?
C19 H19 . 0.9300 ?
C20 C21 . 1.361(6) ?
C20 H20 . 0.9300 ?
C21 C22 . 1.357(6) ?
C21 H21 . 0.9300 ?
C22 C23 . 1.407(5) ?
C22 H22 . 0.9300 ?
C23 H23 . 0.9300 ?
C24 O25 . 1.418(3) ?
C24 H24A . 0.9700 ?
C24 H24B . 0.9700 ?
O25 C26 . 1.368(3) ?
C26 C27 . 1.388(4) ?
C26 C31 . 1.393(4) ?
C27 C28 . 1.381(4) ?
C27 H27 . 0.9300 ?
C28 C29 . 1.367(4) ?
C28 F32 . 1.369(3) ?
C29 C30 . 1.393(4) ?
C29 H29 . 0.9300 ?
C30 C31 . 1.394(4) ?
C30 C33 . 1.526(4) ?
C31 H31 . 0.9300 ?
C33 O39 . 1.443(4) ?
C33 C34 . 1.522(5) ?
C33 C38 . 1.527(4) ?
C34 C35 . 1.528(4) ?
C34 H34A . 0.9700 ?
C34 H34B . 0.9700 ?
C35 O36 . 1.416(6) ?
C35 H35A . 0.9700 ?
C35 H35B . 0.9700 ?
O36 C37 . 1.424(5) ?
C37 C38 . 1.509(5) ?
C37 H37A . 0.9700 ?
C37 H37B . 0.9700 ?
C38 H38A . 0.9700 ?
C38 H38B . 0.9700 ?
O39 C40 . 1.413(5) ?
C40 H40A . 0.9600 ?
C40 H40B . 0.9600 ?
C40 H40C . 0.9600 ?

loop_
_geom_hbond_atom_site_label_D
_geom_hbond_atom_site_label_H
_geom_hbond_atom_site_label_A
_geom_hbond_site_symmetry_A
_geom_hbond_distance_DH
_geom_hbond_distance_HA
_geom_hbond_distance_DA
_geom_hbond_angle_DHA
_geom_hbond_publ_flag
O7 H7 O15 4_655 0.82 1.96 2.736(3) 157 yes
C5 H5 O7 1_455 0.98 2.38 3.358(4) 177 yes
C12 H12 O16 . 0.93 2.55 2.922(4) 105 yes
C13 H13 O7 1_455 0.93 2.37 3.283(3) 168 yes
C17 H17A O39 3_656 0.96 2.46 3.406(3) 167 yes
C17 H17C O36 1_454 0.96 2.44 3.326(4) 152 yes
C34 H34A F32 1_655 0.97 2.52 3.470(4) 166 yes

loop_
_geom_torsion_atom_site_label_1
_geom_torsion_atom_site_label_2
_geom_torsion_atom_site_label_3
_geom_torsion_atom_site_label_4
_geom_torsion
C8 N4 C5 C18 61.5(3)
C3 N4 C5 C18 -88.1(3)
C8 N4 C5 C6 -170.1(2)
C3 N4 C5 C6 40.2(3)
N4 C5 C6 O1 -50.9(3)
C18 C5 C6 O1 76.6(3)
N4 C5 C6 C24 -169.5(2)
C18 C5 C6 C24 -42.0(3)
C24 C6 O1 C2 -170.2(2)
C5 C6 O1 C2 65.9(3)
C8 N4 C3 C2 168.5(2)
C5 N4 C3 C2 -42.0(4)
C6 O1 C2 O7 176.2(2)
C6 O1 C2 C3 -65.6(3)
N4 C3 C2 O7 170.6(2)
N4 C3 C2 O1 52.4(3)
C3 N4 C8 C13 -177.3(3)
C5 N4 C8 C13 32.9(4)
C3 N4 C8 C9 0.7(4)
C5 N4 C8 C9 -149.1(3)
N4 C8 C9 C10 -179.9(3)
C13 C8 C9 C10 -1.8(4)
C8 C9 C10 C11 0.5(5)
C9 C10 C11 C12 1.0(4)
C9 C10 C11 S14 179.8(2)
C10 C11 C12 C13 -1.2(4)
S14 C11 C12 C13 -180.0(2)
C11 C12 C13 C8 -0.2(5)
N4 C8 C13 C12 179.7(3)
C9 C8 C13 C12 1.6(4)
C10 C11 S14 O16 -161.4(2)
C12 C11 S14 O16 17.3(3)
C10 C11 S14 O15 -31.9(3)
C12 C11 S14 O15 146.9(2)
C10 C11 S14 C17 82.1(3)
C12 C11 S14 C17 -99.2(3)
N4 C5 C18 C19 58.1(3)
C6 C5 C18 C19 -67.3(3)
N4 C5 C18 C23 -122.6(3)
C6 C5 C18 C23 112.0(3)
C23 C18 C19 C20 0.9(5)
C5 C18 C19 C20 -179.7(3)
C18 C19 C20 C21 1.3(6)
C19 C20 C21 C22 -2.0(6)
C20 C21 C22 C23 0.6(6)
C19 C18 C23 C22 -2.3(5)
C5 C18 C23 C22 178.3(3)
C21 C22 C23 C18 1.6(6)
O1 C6 C24 O25 178.3(2)
C5 C6 C24 O25 -59.4(3)
C6 C24 O25 C26 -176.7(2)
C24 O25 C26 C27 173.6(2)
C24 O25 C26 C31 -6.1(4)
O25 C26 C27 C28 -177.9(3)
C31 C26 C27 C28 1.8(4)
C26 C27 C28 C29 -1.6(5)
C26 C27 C28 F32 177.3(3)
F32 C28 C29 C30 -179.3(3)
C27 C28 C29 C30 -0.4(5)
C28 C29 C30 C31 2.3(4)
C28 C29 C30 C33 -177.1(3)
O25 C26 C31 C30 179.6(3)
C27 C26 C31 C30 0.0(4)
C29 C30 C31 C26 -2.1(4)
C33 C30 C31 C26 177.3(2)
C29 C30 C33 O39 50.8(3)
C31 C30 C33 O39 -128.5(3)
C29 C30 C33 C34 174.7(3)
C31 C30 C33 C34 -4.7(4)
C29 C30 C33 C38 -62.9(3)
C31 C30 C33 C38 117.7(3)
O39 C33 C34 C35 -61.3(4)
C30 C33 C34 C35 176.0(3)
C38 C33 C34 C35 51.8(4)
C33 C34 C35 O36 -59.1(5)
C34 C35 O36 C37 61.2(5)
C35 O36 C37 C38 -58.9(4)
O36 C37 C38 C33 54.8(4)
O39 C33 C38 C37 67.1(4)
C34 C33 C38 C37 -50.4(4)
C30 C33 C38 C37 -176.5(3)
C34 C33 O39 C40 -64.2(4)
C30 C33 O39 C40 61.9(4)
C38 C33 O39 C40 -179.7(4)
